data_7010473
loop_
_publ_author_name
'Casagrande, Jr., Osvaldo L.'
'Gomes, Elton L. S.'
'Dupont, Jairton'
'Burrow, Robert'
'Lough, Alan J.'

_publ_section_title
;
 Heterometallic metal carbonyl compounds derived from
 (\h6-arene)tricarbonylchromium bearing propargyl units
;
_journal_issue 10
_journal_name_full 'Journal of the Chemical Society, Dalton Transactions'
_journal_page_first 1634
_journal_paper_doi 10.1039/b009591p
_journal_year 2001
_chemical_formula_sum 'C28 H23 Cr Mo2 N O7'
_chemical_formula_weight 729.35
_chemical_name_systematic ?
_space_group_IT_number 19
_symmetry_cell_setting orthorhombic
_symmetry_space_group_name_Hall 'P 2ac 2ab'
_symmetry_space_group_name_H-M 'P 21 21 21'
_atom_sites_solution_hydrogens geom
_atom_sites_solution_primary direct
_atom_sites_solution_secondary difmap
_audit_creation_method 'Manual editing of cif generated by SHELXL-97'
_cell_angle_alpha 90.00
_cell_angle_beta 90.00
_cell_angle_gamma 90.00
_cell_formula_units_Z 4
_cell_length_a 8.8575(6)
_cell_length_b 17.2298(10)
_cell_length_c 17.6676(11)
_cell_measurement_reflns_used 30401
_cell_measurement_temperature 150(2)
_cell_measurement_theta_max 25.40
_cell_measurement_theta_min 2.55
_cell_volume 2696.3(3)
_computing_cell_refinement 'Denzo-SMN (Otwinowski & Minor, 1997)'
_computing_data_collection 'KappaCCD server software (Nonius, 1997)'
_computing_data_reduction 'Denzo-SMN (Otwinowski & Minor, 1997)'
_computing_molecular_graphics 'PLATON (Spek, 1990)'
_computing_publication_material 'SHELXL97 (Sheldrick, 1997)'
_computing_structure_refinement 'SHELXL97 (Sheldrick, 1997)'
_computing_structure_solution 'SHELXS97 (Sheldrick, 1990)'
_diffrn_ambient_temperature 150(2)
_diffrn_measured_fraction_theta_full 0.998
_diffrn_measured_fraction_theta_max 0.998
_diffrn_measurement_device_type 'Nonius KappaCCD'
_diffrn_measurement_method
;
\y scans and \w scans with \k offsets
;
_diffrn_radiation_monochromator graphite
_diffrn_radiation_source 'fine-focus sealed tube'
_diffrn_radiation_type MoK\a
_diffrn_radiation_wavelength 0.71073
_diffrn_reflns_av_R_equivalents 0.057
_diffrn_reflns_av_sigmaI/netI 0.0750
_diffrn_reflns_limit_h_max 10
_diffrn_reflns_limit_h_min -10
_diffrn_reflns_limit_k_max 20
_diffrn_reflns_limit_k_min -20
_diffrn_reflns_limit_l_max 21
_diffrn_reflns_limit_l_min -21
_diffrn_reflns_number 35384
_diffrn_reflns_theta_full 25.37
_diffrn_reflns_theta_max 25.37
_diffrn_reflns_theta_min 2.57
_diffrn_standards_decay_% 0
_diffrn_standards_interval_count 0
_diffrn_standards_number 0
_exptl_absorpt_coefficient_mu 1.359
_exptl_absorpt_correction_T_max 0.9108
_exptl_absorpt_correction_T_min 0.8221
_exptl_absorpt_correction_type multi-scan
_exptl_absorpt_process_details
;
The program Denzo-SMN (Otwinowski & Minor, 1997) uses a scaling 
algorithm (Fox & Holmes, 1996) which effectively corrects for
absorption effects. High redundancy data were used in the scaling
program hence 'multi-scan' code word was used. No transmission 
coefficients are available from the program (only scale factors
for each frame). The transmission factors in the experimental table
are calculated from the 'size' command in the SHELXL-97 input file.
;
_exptl_crystal_colour 'dark red'
_exptl_crystal_density_diffrn 1.797
_exptl_crystal_density_method 'not measured'
_exptl_crystal_description block
_exptl_crystal_F_000 1448
_exptl_crystal_size_max 0.15
_exptl_crystal_size_mid 0.13
_exptl_crystal_size_min 0.07
_refine_diff_density_max 2.029
_refine_diff_density_min -0.783
_refine_diff_density_rms 0.118
_refine_ls_abs_structure_details 'Flack H D (1983), Acta Cryst. A39, 876-881'
_refine_ls_abs_structure_Flack 0.01(5)
_refine_ls_extinction_method none
_refine_ls_goodness_of_fit_ref 1.041
_refine_ls_hydrogen_treatment mixed
_refine_ls_matrix_type full
_refine_ls_number_parameters 355
_refine_ls_number_reflns 4953
_refine_ls_number_restraints 0
_refine_ls_restrained_S_all 1.041
_refine_ls_R_factor_all 0.0583
_refine_ls_R_factor_gt 0.0481
_refine_ls_shift/su_max 0.001
_refine_ls_shift/su_mean 0.000
_refine_ls_structure_factor_coef Fsqd
_refine_ls_weighting_details 'w=1/[\s^2^(Fo^2^)+(0.0484P)^2^+6.0932P] where P=(Fo^2^+2Fc^2^)/3'
_refine_ls_weighting_scheme calc
_refine_ls_wR_factor_gt 0.1113
_refine_ls_wR_factor_ref 0.1180
_reflns_number_gt 4398
_reflns_number_total 4953
_reflns_threshold_expression >2sigma(I)
_cod_data_source_file b009591p.txt
_cod_data_source_block k0018
_cod_depositor_comments
;
The following automatic conversions were performed:
'_symmetry_cell_setting' value 'Orthorhombic' changed to 'orthorhombic'
according to '/home/saulius/struct/CIF-dictionaries/cif_core.dic'
dictionary named 'cif_core.dic' version 2.4.1 from 2010-06-29.

Automatic conversion script
Id: cif_fix_enum 1527 2010-12-29 10:47:43Z saulius 

The following automatic conversions were performed:

'_refine_ls_weighting_scheme' value '
calc w=1/[\s^2^(Fo^2^)+(0.0484P)^2^+6.0932P] where
P=(Fo^2^+2Fc^2^)/3' was changed to 'calc'. New tag
'_refine_ls_weighting_details' was created. The value of the new tag
was set to 'w=1/[\s^2^(Fo^2^)+(0.0484P)^2^+6.0932P] where
P=(Fo^2^+2Fc^2^)/3'.

Automatic conversion script
Id: cif_fix_values 3143 2015-03-26 13:38:13Z robertas 
;
_cod_database_code 7010473

loop_
_symmetry_equiv_pos_as_xyz
'x, y, z'
'-x+1/2, -y, z+1/2'
'x+1/2, -y+1/2, -z'
'-x, y+1/2, -z+1/2'

loop_
_atom_site_label
_atom_site_type_symbol
_atom_site_fract_x
_atom_site_fract_y
_atom_site_fract_z
_atom_site_U_iso_or_equiv
_atom_site_adp_type
_atom_site_occupancy
_atom_site_calc_flag
_atom_site_refinement_flags
_atom_site_disorder_assembly
_atom_site_disorder_group
Mo1 Mo 0.06417(7) 0.88710(3) 0.64289(3) 0.02575(16) Uani 1 d . . .
Mo2 Mo -0.20111(7) 0.78459(3) 0.66819(3) 0.02527(16) Uani 1 d . . .
Cr Cr 0.07579(15) 0.83971(6) 0.93398(6) 0.0261(3) Uani 1 d . . .
C1 C -0.0293(8) 0.8327(4) 0.7444(4) 0.0251(16) Uani 1 d . . .
C2 C -0.1228(8) 0.8928(4) 0.7227(4) 0.0262(16) Uani 1 d . . .
C3 C -0.2015(10) 0.9532(4) 0.7687(4) 0.0332(17) Uani 1 d . . .
H3A H -0.2256 0.9306 0.8188 0.040 Uiso 1 calc R . .
H3B H -0.1307 0.9967 0.7771 0.040 Uiso 1 calc R . .
N4 N -0.3400(8) 0.9842(4) 0.7363(4) 0.0383(17) Uani 1 d . . .
C5 C -0.4250(12) 1.0250(5) 0.7931(6) 0.061(3) Uani 1 d . . .
H5A H -0.3618 1.0656 0.8157 0.091 Uiso 1 calc R . .
H5B H -0.4569 0.9885 0.8326 0.091 Uiso 1 calc R . .
H5C H -0.5142 1.0487 0.7699 0.091 Uiso 1 calc R . .
C6 C -0.3151(12) 1.0355(5) 0.6723(6) 0.055(2) Uani 1 d . . .
H6A H -0.4122 1.0485 0.6488 0.083 Uiso 1 calc R . .
H6B H -0.2504 1.0096 0.6350 0.083 Uiso 1 calc R . .
H6C H -0.2657 1.0832 0.6897 0.083 Uiso 1 calc R . .
C11 C 0.0739(10) 1.0239(4) 0.6537(5) 0.0372(18) Uani 1 d . . .
H11 H -0.0113 1.0535 0.6692 0.045 Uiso 1 calc R . .
C12 C 0.1842(11) 0.9927(5) 0.7034(5) 0.043(2) Uani 1 d . . .
H12 H 0.1862 0.9972 0.7570 0.051 Uiso 1 calc R . .
C13 C 0.2900(9) 0.9538(4) 0.6575(4) 0.0343(17) Uani 1 d . . .
H13 H 0.3768 0.9269 0.6751 0.041 Uiso 1 calc R . .
C14 C 0.2459(9) 0.9615(5) 0.5809(5) 0.0371(19) Uani 1 d . . .
H14 H 0.2987 0.9413 0.5385 0.045 Uiso 1 calc R . .
C15 C 0.1089(11) 1.0048(5) 0.5781(5) 0.043(2) Uani 1 d . . .
H15 H 0.0526 1.0180 0.5342 0.052 Uiso 1 calc R . .
C16 C -0.0273(9) 0.8491(5) 0.5489(5) 0.0370(19) Uani 1 d . . .
O16 O -0.0703(7) 0.8334(4) 0.4874(3) 0.0490(15) Uani 1 d . . .
C17 C 0.1868(9) 0.7920(4) 0.6483(4) 0.0313(16) Uani 1 d . . .
O17 O 0.2629(6) 0.7388(3) 0.6549(4) 0.0455(15) Uani 1 d . . .
C21 C -0.0822(9) 0.6633(4) 0.6826(4) 0.0330(17) Uani 1 d . . .
H21 H 0.0040 0.6574 0.7140 0.040 Uiso 1 calc R . .
C22 C -0.0818(10) 0.6784(4) 0.6037(4) 0.0361(19) Uani 1 d . . .
H22 H 0.0054 0.6821 0.5726 0.043 Uiso 1 calc R . .
C23 C -0.2298(10) 0.6867(4) 0.5793(4) 0.0350(18) Uani 1 d . . .
H23 H -0.2607 0.6990 0.5293 0.042 Uiso 1 calc R . .
C24 C -0.3274(10) 0.6738(4) 0.6419(5) 0.0378(18) Uani 1 d . . .
H24 H -0.4346 0.6751 0.6408 0.045 Uiso 1 calc R . .
C25 C -0.2365(9) 0.6586(4) 0.7060(4) 0.0302(17) Uani 1 d . . .
H25 H -0.2716 0.6473 0.7557 0.036 Uiso 1 calc R . .
C26 C -0.3635(10) 0.8049(5) 0.7439(5) 0.0360(19) Uani 1 d . . .
O26 O -0.4579(7) 0.8131(3) 0.7873(3) 0.0435(14) Uani 1 d . . .
C27 C -0.3293(10) 0.8533(5) 0.6035(5) 0.0388(19) Uani 1 d . . .
O27 O -0.4092(7) 0.8865(4) 0.5634(3) 0.0463(15) Uani 1 d . . .
C31 C 0.0270(8) 0.7967(4) 0.8130(4) 0.0252(15) Uani 1 d . . .
C32 C 0.1840(8) 0.7922(4) 0.8291(4) 0.0290(15) Uani 1 d . . .
H32 H 0.2530 0.8171 0.7959 0.035 Uiso 1 calc R . .
C33 C 0.2414(9) 0.7520(4) 0.8926(4) 0.0343(18) Uani 1 d . . .
H33 H 0.3470 0.7498 0.9018 0.041 Uiso 1 calc R . .
C34 C 0.1399(10) 0.7159(5) 0.9412(4) 0.0360(19) Uani 1 d . . .
H34 H 0.1779 0.6880 0.9836 0.043 Uiso 1 calc R . .
C35 C -0.0153(9) 0.7192(4) 0.9299(4) 0.0323(18) Uani 1 d . . .
H35 H -0.0825 0.6938 0.9637 0.039 Uiso 1 calc R . .
C36 C -0.0708(9) 0.7611(4) 0.8674(4) 0.0273(15) Uani 1 d . . .
H36 H -0.1769 0.7659 0.8612 0.033 Uiso 1 calc R . .
C37 C 0.1100(9) 0.8451(4) 1.0363(4) 0.0297(17) Uani 1 d . . .
O37 O 0.1260(6) 0.8482(3) 1.1015(3) 0.0371(13) Uani 1 d . . .
C38 C 0.1894(12) 0.9266(5) 0.9179(4) 0.044(2) Uani 1 d . . .
O38 O 0.2589(10) 0.9827(4) 0.9042(4) 0.066(2) Uani 1 d . . .
C39 C -0.0871(11) 0.9035(5) 0.9513(4) 0.040(2) Uani 1 d . . .
O39 O -0.1917(9) 0.9428(4) 0.9654(4) 0.0567(17) Uani 1 d . . .

loop_
_atom_site_aniso_label
_atom_site_aniso_U_11
_atom_site_aniso_U_22
_atom_site_aniso_U_33
_atom_site_aniso_U_23
_atom_site_aniso_U_13
_atom_site_aniso_U_12
Mo1 0.0229(3) 0.0307(3) 0.0237(3) 0.0001(3) 0.0021(3) -0.0023(3)
Mo2 0.0223(3) 0.0311(3) 0.0224(3) -0.0004(2) -0.0009(3) -0.0024(3)
Cr 0.0267(7) 0.0313(6) 0.0204(5) -0.0006(4) -0.0025(5) -0.0010(5)
C1 0.014(4) 0.036(4) 0.026(4) -0.003(3) -0.002(3) -0.004(3)
C2 0.031(4) 0.033(4) 0.014(3) -0.008(3) -0.002(3) -0.012(3)
C3 0.033(4) 0.032(4) 0.035(4) 0.004(3) 0.002(4) 0.005(4)
N4 0.030(4) 0.039(4) 0.046(4) -0.003(3) -0.005(3) 0.005(3)
C5 0.034(5) 0.061(6) 0.087(7) -0.037(5) -0.009(6) 0.014(5)
C6 0.056(6) 0.040(4) 0.069(6) 0.014(4) -0.015(6) 0.009(4)
C11 0.034(4) 0.029(4) 0.049(5) 0.006(3) 0.007(4) -0.005(3)
C12 0.047(6) 0.042(4) 0.039(5) -0.002(4) -0.003(4) -0.017(4)
C13 0.027(4) 0.038(4) 0.038(4) -0.003(3) -0.004(4) -0.004(3)
C14 0.030(5) 0.043(4) 0.038(4) 0.001(4) 0.014(3) -0.013(4)
C15 0.052(6) 0.040(5) 0.037(5) 0.004(4) -0.004(4) -0.011(4)
C16 0.030(5) 0.046(4) 0.036(5) 0.002(4) 0.005(4) -0.010(4)
O16 0.043(4) 0.081(4) 0.023(3) -0.006(3) -0.002(3) -0.016(4)
C17 0.030(4) 0.040(4) 0.024(3) -0.005(3) 0.007(3) -0.007(4)
O17 0.034(3) 0.047(3) 0.056(4) -0.014(3) 0.005(3) 0.011(3)
C21 0.028(4) 0.031(4) 0.039(4) 0.000(3) -0.009(4) 0.002(3)
C22 0.041(5) 0.032(4) 0.035(4) -0.009(3) 0.006(4) 0.001(4)
C23 0.039(5) 0.037(4) 0.029(4) -0.008(3) -0.006(3) -0.007(3)
C24 0.031(5) 0.040(4) 0.042(4) 0.000(4) 0.000(4) -0.010(4)
C25 0.027(4) 0.036(4) 0.028(4) 0.003(3) -0.004(3) -0.003(3)
C26 0.032(5) 0.042(5) 0.034(4) -0.002(3) -0.009(4) -0.001(4)
O26 0.029(3) 0.064(4) 0.038(3) -0.001(3) 0.010(3) 0.005(3)
C27 0.034(5) 0.051(5) 0.031(4) -0.003(4) 0.005(4) -0.002(4)
O27 0.040(4) 0.061(4) 0.039(3) 0.010(3) -0.014(3) 0.013(3)
C31 0.022(4) 0.032(4) 0.021(3) -0.006(3) -0.001(3) 0.005(3)
C32 0.024(4) 0.042(4) 0.022(3) -0.005(3) 0.001(3) 0.004(3)
C33 0.028(4) 0.042(4) 0.033(4) -0.003(3) -0.003(3) 0.008(3)
C34 0.054(5) 0.033(4) 0.020(4) -0.001(3) -0.009(3) 0.010(4)
C35 0.043(5) 0.034(4) 0.020(3) -0.004(3) -0.003(3) -0.007(4)
C36 0.022(4) 0.033(4) 0.027(4) -0.001(3) 0.006(3) -0.005(3)
C37 0.026(4) 0.029(4) 0.034(4) 0.001(3) -0.001(3) 0.001(3)
O37 0.034(3) 0.055(3) 0.022(3) 0.001(2) -0.004(2) 0.005(3)
C38 0.062(6) 0.047(5) 0.023(4) -0.009(3) 0.006(4) -0.016(5)
O38 0.092(6) 0.069(4) 0.037(3) -0.007(3) 0.006(4) -0.040(4)
C39 0.049(6) 0.042(4) 0.028(4) 0.001(3) -0.007(4) 0.001(4)
O39 0.062(5) 0.055(4) 0.053(4) -0.013(3) -0.001(4) 0.031(4)

loop_
_atom_type_symbol
_atom_type_description
_atom_type_scat_dispersion_real
_atom_type_scat_dispersion_imag
_atom_type_scat_source
C C 0.0033 0.0016 'International Tables Vol C Tables 4.2.6.8 and 6.1.1.4'
H H 0.0000 0.0000 'International Tables Vol C Tables 4.2.6.8 and 6.1.1.4'
Cr Cr 0.3209 0.6236 'International Tables Vol C Tables 4.2.6.8 and 6.1.1.4'
Mo Mo -1.6832 0.6857 'International Tables Vol C Tables 4.2.6.8 and 6.1.1.4'
N N 0.0061 0.0033 'International Tables Vol C Tables 4.2.6.8 and 6.1.1.4'
O O 0.0106 0.0060 'International Tables Vol C Tables 4.2.6.8 and 6.1.1.4'

loop_
_geom_angle_atom_site_label_1
_geom_angle_atom_site_label_2
_geom_angle_atom_site_label_3
_geom_angle
_geom_angle_site_symmetry_1
_geom_angle_site_symmetry_3
_geom_angle_publ_flag
C16 Mo1 C17 89.5(3) . . y
C16 Mo1 C2 104.4(3) . . y
C17 Mo1 C2 115.2(3) . . y
C16 Mo1 C1 113.3(3) . . y
C17 Mo1 C1 79.2(3) . . y
C2 Mo1 C1 36.9(3) . . y
C16 Mo1 C13 128.0(3) . . ?
C17 Mo1 C13 86.1(3) . . ?
C2 Mo1 C13 124.1(3) . . ?
C1 Mo1 C13 116.6(3) . . ?
C16 Mo1 C14 94.1(3) . . ?
C17 Mo1 C14 95.7(3) . . ?
C2 Mo1 C14 143.5(3) . . ?
C1 Mo1 C14 151.9(3) . . ?
C13 Mo1 C14 35.4(3) . . ?
C16 Mo1 C15 86.9(3) . . ?
C17 Mo1 C15 130.2(3) . . ?
C2 Mo1 C15 113.7(3) . . ?
C1 Mo1 C15 146.0(3) . . ?
C13 Mo1 C15 58.9(3) . . ?
C14 Mo1 C15 35.3(3) . . ?
C16 Mo1 C12 145.7(3) . . ?
C17 Mo1 C12 111.8(3) . . ?
C2 Mo1 C12 90.8(3) . . ?
C1 Mo1 C12 97.4(3) . . ?
C13 Mo1 C12 35.0(3) . . ?
C14 Mo1 C12 58.5(3) . . ?
C15 Mo1 C12 58.8(3) . . ?
C16 Mo1 C11 114.6(3) . . ?
C17 Mo1 C11 143.6(3) . . ?
C2 Mo1 C11 86.0(3) . . ?
C1 Mo1 C11 112.0(3) . . ?
C13 Mo1 C11 57.7(3) . . ?
C14 Mo1 C11 57.6(3) . . ?
C15 Mo1 C11 34.7(3) . . ?
C12 Mo1 C11 34.9(3) . . ?
C16 Mo1 Mo2 66.6(2) . . y
C17 Mo1 Mo2 86.2(2) . . y
C2 Mo1 Mo2 47.83(18) . . y
C1 Mo1 Mo2 47.39(18) . . y
C13 Mo1 Mo2 163.42(19) . . ?
C14 Mo1 Mo2 160.6(2) . . ?
C15 Mo1 Mo2 135.7(2) . . ?
C12 Mo1 Mo2 138.1(2) . . ?
C11 Mo1 Mo2 127.5(2) . . ?
C26 Mo2 C27 82.5(3) . . y
C26 Mo2 C1 91.3(3) . . y
C27 Mo2 C1 121.4(3) . . y
C26 Mo2 C2 77.7(3) . . y
C27 Mo2 C2 85.9(3) . . y
C1 Mo2 C2 36.5(3) . . y
C26 Mo2 C24 85.9(3) . . ?
C27 Mo2 C24 95.8(3) . . ?
C1 Mo2 C24 142.0(3) . . ?
C2 Mo2 C24 163.2(3) . . ?
C26 Mo2 C25 82.6(3) . . ?
C27 Mo2 C25 130.5(3) . . ?
C1 Mo2 C25 105.9(3) . . ?
C2 Mo2 C25 135.6(3) . . ?
C24 Mo2 C25 36.2(3) . . ?
C26 Mo2 C23 120.2(3) . . ?
C27 Mo2 C23 88.9(3) . . ?
C1 Mo2 C23 140.0(3) . . ?
C2 Mo2 C23 160.6(3) . . ?
C24 Mo2 C23 36.1(3) . . ?
C25 Mo2 C23 59.6(3) . . ?
C26 Mo2 C21 113.9(3) . . ?
C27 Mo2 C21 147.3(3) . . ?
C1 Mo2 C21 87.7(3) . . ?
C2 Mo2 C21 124.2(3) . . ?
C24 Mo2 C21 59.6(3) . . ?
C25 Mo2 C21 35.8(3) . . ?
C23 Mo2 C21 58.4(3) . . ?
C26 Mo2 C22 140.3(3) . . ?
C27 Mo2 C22 115.5(3) . . ?
C1 Mo2 C22 105.9(3) . . ?
C2 Mo2 C22 135.4(3) . . ?
C24 Mo2 C22 58.4(3) . . ?
C25 Mo2 C22 58.5(3) . . ?
C23 Mo2 C22 34.1(3) . . ?
C21 Mo2 C22 34.7(3) . . ?
C26 Mo2 Mo1 124.5(2) . . y
C27 Mo2 Mo1 90.6(3) . . y
C1 Mo2 Mo1 47.15(19) . . y
C2 Mo2 Mo1 46.87(19) . . y
C24 Mo2 Mo1 149.5(2) . . ?
C25 Mo2 Mo1 135.59(19) . . ?
C23 Mo2 Mo1 114.6(2) . . ?
C21 Mo2 Mo1 101.0(2) . . ?
C22 Mo2 Mo1 91.9(2) . . ?
C38 Cr C37 91.2(3) . . y
C38 Cr C39 88.2(4) . . y
C37 Cr C39 86.3(3) . . y
C38 Cr C34 131.2(4) . . ?
C37 Cr C34 87.1(3) . . ?
C39 Cr C34 140.2(4) . . ?
C38 Cr C36 137.9(3) . . ?
C37 Cr C36 130.6(3) . . ?
C39 Cr C36 89.7(3) . . ?
C34 Cr C36 65.9(3) . . ?
C38 Cr C35 163.4(4) . . ?
C37 Cr C35 98.0(3) . . ?
C39 Cr C35 106.1(4) . . ?
C34 Cr C35 36.5(3) . . ?
C36 Cr C35 36.9(3) . . ?
C38 Cr C33 98.2(4) . . ?
C37 Cr C33 104.4(3) . . ?
C39 Cr C33 167.4(3) . . ?
C34 Cr C33 36.5(3) . . ?
C36 Cr C33 78.3(3) . . ?
C35 Cr C33 66.2(3) . . ?
C38 Cr C32 86.3(3) . . ?
C37 Cr C32 139.7(3) . . ?
C39 Cr C32 133.8(3) . . ?
C34 Cr C32 65.5(3) . . ?
C36 Cr C32 65.7(3) . . ?
C35 Cr C32 77.7(3) . . ?
C33 Cr C32 36.8(3) . . ?
C38 Cr C31 102.9(3) . . ?
C37 Cr C31 164.0(3) . . ?
C39 Cr C31 101.5(3) . . ?
C34 Cr C31 78.0(3) . . ?
C36 Cr C31 36.9(2) . . ?
C35 Cr C31 66.6(2) . . ?
C33 Cr C31 66.5(3) . . ?
C32 Cr C31 36.4(3) . . ?
C2 C1 C31 139.5(7) . . ?
C2 C1 Mo1 71.2(4) . . y
C31 C1 Mo1 137.6(5) . . ?
C2 C1 Mo2 72.4(4) . . y
C31 C1 Mo2 126.1(5) . . ?
Mo1 C1 Mo2 85.5(2) . . y
C1 C2 C3 130.7(6) . . y
C1 C2 Mo1 71.9(4) . . y
C3 C2 Mo1 137.7(5) . . y
C1 C2 Mo2 71.1(4) . . y
C3 C2 Mo2 132.7(5) . . y
Mo1 C2 Mo2 85.3(2) . . y
N4 C3 C2 115.9(7) . . y
C5 N4 C6 109.0(7) . . y
C5 N4 C3 110.3(7) . . y
C6 N4 C3 113.7(7) . . y
C15 C11 C12 110.2(8) . . ?
C15 C11 Mo1 72.4(4) . . ?
C12 C11 Mo1 72.4(4) . . ?
C13 C12 C11 106.4(7) . . ?
C13 C12 Mo1 70.9(4) . . ?
C11 C12 Mo1 72.7(4) . . ?
C12 C13 C14 108.8(7) . . ?
C12 C13 Mo1 74.1(5) . . ?
C14 C13 Mo1 72.7(4) . . ?
C13 C14 C15 108.6(7) . . ?
C13 C14 Mo1 72.0(4) . . ?
C15 C14 Mo1 73.5(5) . . ?
C11 C15 C14 106.0(8) . . ?
C11 C15 Mo1 72.8(4) . . ?
C14 C15 Mo1 71.2(4) . . ?
O16 C16 Mo1 171.0(7) . . ?
O17 C17 Mo1 175.9(6) . . ?
C22 C21 C25 107.3(8) . . ?
C22 C21 Mo2 74.5(4) . . ?
C25 C21 Mo2 69.8(4) . . ?
C23 C22 C21 108.7(8) . . ?
C23 C22 Mo2 69.6(4) . . ?
C21 C22 Mo2 70.8(4) . . ?
C22 C23 C24 108.5(7) . . ?
C22 C23 Mo2 76.2(4) . . ?
C24 C23 Mo2 69.8(4) . . ?
C25 C24 C23 107.8(7) . . ?
C25 C24 Mo2 73.2(4) . . ?
C23 C24 Mo2 74.1(4) . . ?
C24 C25 C21 107.5(7) . . ?
C24 C25 Mo2 70.7(4) . . ?
C21 C25 Mo2 74.4(4) . . ?
O26 C26 Mo2 177.0(7) . . y
O27 C27 Mo2 173.5(8) . . y
C32 C31 C36 115.7(6) . . ?
C32 C31 C1 121.9(6) . . ?
C36 C31 C1 122.4(6) . . ?
C32 C31 Cr 69.4(4) . . ?
C36 C31 Cr 68.2(4) . . ?
C1 C31 Cr 134.6(5) . . ?
C33 C32 C31 122.6(7) . . ?
C33 C32 Cr 71.1(4) . . ?
C31 C32 Cr 74.2(4) . . ?
C34 C33 C32 118.5(7) . . ?
C34 C33 Cr 71.0(5) . . ?
C32 C33 Cr 72.0(4) . . ?
C35 C34 C33 122.1(7) . . ?
C35 C34 Cr 72.4(5) . . ?
C33 C34 Cr 72.4(5) . . ?
C34 C35 C36 118.6(7) . . ?
C34 C35 Cr 71.1(5) . . ?
C36 C35 Cr 71.0(4) . . ?
C35 C36 C31 122.3(7) . . ?
C35 C36 Cr 72.1(4) . . ?
C31 C36 Cr 74.9(4) . . ?
O37 C37 Cr 177.5(7) . . y
O38 C38 Cr 176.7(8) . . y
O39 C39 Cr 177.1(7) . . y

loop_
_geom_bond_atom_site_label_1
_geom_bond_atom_site_label_2
_geom_bond_distance
_geom_bond_site_symmetry_2
_geom_bond_publ_flag
Mo1 C16 1.959(8) . y
Mo1 C17 1.969(8) . y
Mo1 C2 2.177(7) . y
Mo1 C1 2.187(7) . y
Mo1 C13 2.322(8) . y
Mo1 C14 2.331(7) . y
Mo1 C15 2.362(8) . y
Mo1 C12 2.364(8) . y
Mo1 C11 2.367(7) . y
Mo1 Mo2 2.9733(9) . y
Mo2 C26 1.996(9) . y
Mo2 C27 1.999(9) . y
Mo2 C1 2.195(7) . y
Mo2 C2 2.211(7) . y
Mo2 C24 2.261(7) . y
Mo2 C25 2.293(7) . y
Mo2 C23 2.318(7) . y
Mo2 C21 2.354(7) . y
Mo2 C22 2.401(7) . y
Cr C38 1.827(9) . y
Cr C37 1.835(8) . y
Cr C39 1.840(9) . y
Cr C34 2.211(8) . y
Cr C36 2.214(7) . y
Cr C35 2.228(8) . y
Cr C33 2.229(8) . y
Cr C32 2.241(7) . y
Cr C31 2.303(7) . y
C1 C2 1.381(10) . y
C1 C31 1.449(10) . y
C2 C3 1.492(10) . y
C3 N4 1.455(10) . y
N4 C5 1.438(11) . y
N4 C6 1.453(11) . ?
C11 C15 1.411(12) . ?
C11 C12 1.419(12) . ?
C12 C13 1.410(12) . ?
C13 C14 1.414(11) . ?
C14 C15 1.424(12) . ?
C16 O16 1.184(10) . y
C17 O17 1.143(9) . y
C21 C22 1.418(11) . ?
C21 C25 1.431(11) . ?
C22 C23 1.387(12) . ?
C23 C24 1.421(11) . ?
C24 C25 1.414(11) . ?
C26 O26 1.142(10) . y
C27 O27 1.153(10) . y
C31 C32 1.421(10) . ?
C31 C36 1.433(10) . ?
C32 C33 1.412(10) . ?
C33 C34 1.391(12) . ?
C34 C35 1.391(11) . ?
C35 C36 1.408(10) . ?
C37 O37 1.163(9) . y
C38 O38 1.172(10) . y
C39 O39 1.174(11) . y

loop_
_geom_torsion_atom_site_label_1
_geom_torsion_atom_site_label_2
_geom_torsion_atom_site_label_3
_geom_torsion_atom_site_label_4
_geom_torsion
_geom_torsion_site_symmetry_1
_geom_torsion_site_symmetry_2
_geom_torsion_site_symmetry_3
_geom_torsion_site_symmetry_4
_geom_torsion_publ_flag
C16 Mo1 Mo2 C26 -137.1(4) . . . . ?
C17 Mo1 Mo2 C26 131.8(3) . . . . ?
C2 Mo1 Mo2 C26 2.4(4) . . . . ?
C1 Mo1 Mo2 C26 53.1(4) . . . . ?
C13 Mo1 Mo2 C26 69.4(7) . . . . ?
C14 Mo1 Mo2 C26 -131.6(7) . . . . ?
C15 Mo1 Mo2 C26 -79.0(4) . . . . ?
C12 Mo1 Mo2 C26 12.9(4) . . . . ?
C11 Mo1 Mo2 C26 -33.2(4) . . . . ?
C16 Mo1 Mo2 C27 -55.7(4) . . . . ?
C17 Mo1 Mo2 C27 -146.8(3) . . . . ?
C2 Mo1 Mo2 C27 83.7(3) . . . . ?
C1 Mo1 Mo2 C27 134.4(3) . . . . ?
C13 Mo1 Mo2 C27 150.7(7) . . . . ?
C14 Mo1 Mo2 C27 -50.2(7) . . . . ?
C15 Mo1 Mo2 C27 2.4(4) . . . . ?
C12 Mo1 Mo2 C27 94.3(4) . . . . ?
C11 Mo1 Mo2 C27 48.1(3) . . . . ?
C16 Mo1 Mo2 C1 169.8(4) . . . . ?
C17 Mo1 Mo2 C1 78.7(3) . . . . ?
C2 Mo1 Mo2 C1 -50.7(4) . . . . ?
C13 Mo1 Mo2 C1 16.3(7) . . . . ?
C14 Mo1 Mo2 C1 175.3(7) . . . . ?
C15 Mo1 Mo2 C1 -132.1(4) . . . . ?
C12 Mo1 Mo2 C1 -40.2(4) . . . . ?
C11 Mo1 Mo2 C1 -86.3(4) . . . . ?
C16 Mo1 Mo2 C2 -139.4(4) . . . . ?
C17 Mo1 Mo2 C2 129.5(3) . . . . ?
C1 Mo1 Mo2 C2 50.7(4) . . . . ?
C13 Mo1 Mo2 C2 67.0(7) . . . . ?
C14 Mo1 Mo2 C2 -134.0(7) . . . . ?
C15 Mo1 Mo2 C2 -81.4(4) . . . . ?
C12 Mo1 Mo2 C2 10.6(4) . . . . ?
C11 Mo1 Mo2 C2 -35.6(4) . . . . ?
C16 Mo1 Mo2 C24 47.0(5) . . . . ?
C17 Mo1 Mo2 C24 -44.2(5) . . . . ?
C2 Mo1 Mo2 C24 -173.6(5) . . . . ?
C1 Mo1 Mo2 C24 -122.9(5) . . . . ?
C13 Mo1 Mo2 C24 -106.6(8) . . . . ?
C14 Mo1 Mo2 C24 52.4(8) . . . . ?
C15 Mo1 Mo2 C24 105.0(5) . . . . ?
C12 Mo1 Mo2 C24 -163.1(5) . . . . ?
C11 Mo1 Mo2 C24 150.8(5) . . . . ?
C16 Mo1 Mo2 C25 104.3(4) . . . . ?
C17 Mo1 Mo2 C25 13.2(3) . . . . ?
C2 Mo1 Mo2 C25 -116.3(4) . . . . ?
C1 Mo1 Mo2 C25 -65.6(4) . . . . ?
C13 Mo1 Mo2 C25 -49.3(7) . . . . ?
C14 Mo1 Mo2 C25 109.7(7) . . . . ?
C15 Mo1 Mo2 C25 162.4(4) . . . . ?
C12 Mo1 Mo2 C25 -105.7(4) . . . . ?
C11 Mo1 Mo2 C25 -151.9(4) . . . . ?
C16 Mo1 Mo2 C23 33.4(4) . . . . ?
C17 Mo1 Mo2 C23 -57.7(3) . . . . ?
C2 Mo1 Mo2 C23 172.8(3) . . . . ?
C1 Mo1 Mo2 C23 -136.4(3) . . . . ?
C13 Mo1 Mo2 C23 -120.2(7) . . . . ?
C14 Mo1 Mo2 C23 38.9(7) . . . . ?
C15 Mo1 Mo2 C23 91.5(4) . . . . ?
C12 Mo1 Mo2 C23 -176.6(4) . . . . ?
C11 Mo1 Mo2 C23 137.3(3) . . . . ?
C16 Mo1 Mo2 C21 93.5(3) . . . . ?
C17 Mo1 Mo2 C21 2.4(3) . . . . ?
C2 Mo1 Mo2 C21 -127.0(3) . . . . ?
C1 Mo1 Mo2 C21 -76.3(3) . . . . ?
C13 Mo1 Mo2 C21 -60.0(7) . . . . ?
C14 Mo1 Mo2 C21 99.0(7) . . . . ?
C15 Mo1 Mo2 C21 151.6(4) . . . . ?
C12 Mo1 Mo2 C21 -116.5(4) . . . . ?
C11 Mo1 Mo2 C21 -162.6(3) . . . . ?
C16 Mo1 Mo2 C22 59.8(3) . . . . ?
C17 Mo1 Mo2 C22 -31.3(3) . . . . ?
C2 Mo1 Mo2 C22 -160.8(3) . . . . ?
C1 Mo1 Mo2 C22 -110.1(3) . . . . ?
C13 Mo1 Mo2 C22 -93.8(7) . . . . ?
C14 Mo1 Mo2 C22 65.2(7) . . . . ?
C15 Mo1 Mo2 C22 117.9(4) . . . . ?
C12 Mo1 Mo2 C22 -150.2(4) . . . . ?
C11 Mo1 Mo2 C22 163.6(3) . . . . ?
C16 Mo1 C1 C2 -83.0(5) . . . . ?
C17 Mo1 C1 C2 -167.8(4) . . . . ?
C13 Mo1 C1 C2 112.2(4) . . . . ?
C14 Mo1 C1 C2 110.4(6) . . . . ?
C15 Mo1 C1 C2 39.1(7) . . . . ?
C12 Mo1 C1 C2 81.4(4) . . . . ?
C11 Mo1 C1 C2 48.4(5) . . . . ?
Mo2 Mo1 C1 C2 -72.9(4) . . . . ?
C16 Mo1 C1 C31 132.1(8) . . . . ?
C17 Mo1 C1 C31 47.4(7) . . . . ?
C2 Mo1 C1 C31 -144.9(10) . . . . ?
C13 Mo1 C1 C31 -32.6(8) . . . . ?
C14 Mo1 C1 C31 -34.4(11) . . . . ?
C15 Mo1 C1 C31 -105.7(9) . . . . ?
C12 Mo1 C1 C31 -63.5(8) . . . . ?
C11 Mo1 C1 C31 -96.4(8) . . . . ?
Mo2 Mo1 C1 C31 142.2(9) . . . . ?
C16 Mo1 C1 Mo2 -10.1(4) . . . . ?
C17 Mo1 C1 Mo2 -94.9(3) . . . . ?
C2 Mo1 C1 Mo2 72.9(4) . . . . ?
C13 Mo1 C1 Mo2 -174.9(2) . . . . ?
C14 Mo1 C1 Mo2 -176.7(5) . . . . ?
C15 Mo1 C1 Mo2 112.0(5) . . . . ?
C12 Mo1 C1 Mo2 154.3(3) . . . . ?
C11 Mo1 C1 Mo2 121.3(3) . . . . ?
C26 Mo2 C1 C2 -67.1(4) . . . . ?
C27 Mo2 C1 C2 14.9(5) . . . . ?
C24 Mo2 C1 C2 -152.1(5) . . . . ?
C25 Mo2 C1 C2 -149.8(4) . . . . ?
C23 Mo2 C1 C2 148.9(4) . . . . ?
C21 Mo2 C1 C2 179.0(5) . . . . ?
C22 Mo2 C1 C2 149.2(4) . . . . ?
Mo1 Mo2 C1 C2 71.7(4) . . . . ?
C26 Mo2 C1 C31 71.9(6) . . . . ?
C27 Mo2 C1 C31 154.0(6) . . . . ?
C2 Mo2 C1 C31 139.0(8) . . . . ?
C24 Mo2 C1 C31 -13.1(9) . . . . ?
C25 Mo2 C1 C31 -10.8(7) . . . . ?
C23 Mo2 C1 C31 -72.1(7) . . . . ?
C21 Mo2 C1 C31 -42.0(6) . . . . ?
C22 Mo2 C1 C31 -71.8(6) . . . . ?
Mo1 Mo2 C1 C31 -149.3(7) . . . . ?
C26 Mo2 C1 Mo1 -138.8(3) . . . . ?
C27 Mo2 C1 Mo1 -56.8(4) . . . . ?
C2 Mo2 C1 Mo1 -71.7(4) . . . . ?
C24 Mo2 C1 Mo1 136.2(4) . . . . ?
C25 Mo2 C1 Mo1 138.5(2) . . . . ?
C23 Mo2 C1 Mo1 77.2(4) . . . . ?
C21 Mo2 C1 Mo1 107.3(3) . . . . ?
C22 Mo2 C1 Mo1 77.5(3) . . . . ?
C31 C1 C2 C3 5.1(15) . . . . ?
Mo1 C1 C2 C3 -138.2(8) . . . . ?
Mo2 C1 C2 C3 130.6(8) . . . . ?
C31 C1 C2 Mo1 143.4(10) . . . . ?
Mo2 C1 C2 Mo1 -91.18(18) . . . . ?
C31 C1 C2 Mo2 -125.4(10) . . . . ?
Mo1 C1 C2 Mo2 91.18(19) . . . . ?
C16 Mo1 C2 C1 109.7(4) . . . . ?
C17 Mo1 C2 C1 13.3(5) . . . . ?
C13 Mo1 C2 C1 -89.8(5) . . . . ?
C14 Mo1 C2 C1 -132.1(5) . . . . ?
C15 Mo1 C2 C1 -157.3(4) . . . . ?
C12 Mo1 C2 C1 -101.3(4) . . . . ?
C11 Mo1 C2 C1 -135.9(4) . . . . ?
Mo2 Mo1 C2 C1 71.7(4) . . . . ?
C16 Mo1 C2 C3 -119.0(8) . . . . ?
C17 Mo1 C2 C3 144.6(8) . . . . ?
C1 Mo1 C2 C3 131.3(9) . . . . ?
C13 Mo1 C2 C3 41.5(9) . . . . ?
C14 Mo1 C2 C3 -0.8(10) . . . . ?
C15 Mo1 C2 C3 -26.0(9) . . . . ?
C12 Mo1 C2 C3 30.0(8) . . . . ?
C11 Mo1 C2 C3 -4.6(8) . . . . ?
Mo2 Mo1 C2 C3 -157.0(9) . . . . ?
C16 Mo1 C2 Mo2 38.0(3) . . . . ?
C17 Mo1 C2 Mo2 -58.4(3) . . . . ?
C1 Mo1 C2 Mo2 -71.7(4) . . . . ?
C13 Mo1 C2 Mo2 -161.5(2) . . . . ?
C14 Mo1 C2 Mo2 156.3(4) . . . . ?
C15 Mo1 C2 Mo2 131.0(3) . . . . ?
C12 Mo1 C2 Mo2 -173.0(3) . . . . ?
C11 Mo1 C2 Mo2 152.4(3) . . . . ?
C26 Mo2 C2 C1 109.5(5) . . . . ?
C27 Mo2 C2 C1 -167.3(5) . . . . ?
C24 Mo2 C2 C1 96.3(11) . . . . ?
C25 Mo2 C2 C1 43.8(6) . . . . ?
C23 Mo2 C2 C1 -92.5(9) . . . . ?
C21 Mo2 C2 C1 -1.2(5) . . . . ?
C22 Mo2 C2 C1 -44.6(6) . . . . ?
Mo1 Mo2 C2 C1 -72.5(4) . . . . ?
C26 Mo2 C2 C3 -18.9(7) . . . . ?
C27 Mo2 C2 C3 64.3(7) . . . . ?
C1 Mo2 C2 C3 -128.4(9) . . . . ?
C24 Mo2 C2 C3 -32.1(14) . . . . ?
C25 Mo2 C2 C3 -84.7(8) . . . . ?
C23 Mo2 C2 C3 139.1(8) . . . . ?
C21 Mo2 C2 C3 -129.6(7) . . . . ?
C22 Mo2 C2 C3 -173.0(6) . . . . ?
Mo1 Mo2 C2 C3 159.1(8) . . . . ?
C26 Mo2 C2 Mo1 -178.0(3) . . . . ?
C27 Mo2 C2 Mo1 -94.8(3) . . . . ?
C1 Mo2 C2 Mo1 72.5(4) . . . . ?
C24 Mo2 C2 Mo1 168.8(9) . . . . ?
C25 Mo2 C2 Mo1 116.3(3) . . . . ?
C23 Mo2 C2 Mo1 -20.0(10) . . . . ?
C21 Mo2 C2 Mo1 71.3(3) . . . . ?
C22 Mo2 C2 Mo1 27.9(4) . . . . ?
C1 C2 C3 N4 -152.7(7) . . . . ?
Mo1 C2 C3 N4 97.6(9) . . . . ?
Mo2 C2 C3 N4 -50.4(10) . . . . ?
C2 C3 N4 C5 164.6(7) . . . . ?
C2 C3 N4 C6 -72.6(9) . . . . ?
C16 Mo1 C11 C15 -40.0(6) . . . . ?
C17 Mo1 C11 C15 87.3(7) . . . . ?
C2 Mo1 C11 C15 -144.1(6) . . . . ?
C1 Mo1 C11 C15 -170.8(5) . . . . ?
C13 Mo1 C11 C15 80.8(6) . . . . ?
C14 Mo1 C11 C15 38.6(5) . . . . ?
C12 Mo1 C11 C15 118.7(8) . . . . ?
Mo2 Mo1 C11 C15 -118.5(5) . . . . ?
C16 Mo1 C11 C12 -158.8(5) . . . . ?
C17 Mo1 C11 C12 -31.5(7) . . . . ?
C2 Mo1 C11 C12 97.2(5) . . . . ?
C1 Mo1 C11 C12 70.4(5) . . . . ?
C13 Mo1 C11 C12 -38.0(5) . . . . ?
C14 Mo1 C11 C12 -80.1(6) . . . . ?
C15 Mo1 C11 C12 -118.7(8) . . . . ?
Mo2 Mo1 C11 C12 122.8(5) . . . . ?
C15 C11 C12 C13 0.3(9) . . . . ?
Mo1 C11 C12 C13 63.3(5) . . . . ?
C15 C11 C12 Mo1 -63.0(6) . . . . ?
C16 Mo1 C12 C13 -79.1(8) . . . . ?
C17 Mo1 C12 C13 45.7(5) . . . . ?
C2 Mo1 C12 C13 163.3(5) . . . . ?
C1 Mo1 C12 C13 126.9(5) . . . . ?
C14 Mo1 C12 C13 -37.6(5) . . . . ?
C15 Mo1 C12 C13 -79.2(5) . . . . ?
C11 Mo1 C12 C13 -114.9(7) . . . . ?
Mo2 Mo1 C12 C13 155.5(4) . . . . ?
C16 Mo1 C12 C11 35.8(9) . . . . ?
C17 Mo1 C12 C11 160.5(5) . . . . ?
C2 Mo1 C12 C11 -81.8(5) . . . . ?
C1 Mo1 C12 C11 -118.2(5) . . . . ?
C13 Mo1 C12 C11 114.9(7) . . . . ?
C14 Mo1 C12 C11 77.3(5) . . . . ?
C15 Mo1 C12 C11 35.7(5) . . . . ?
Mo2 Mo1 C12 C11 -89.6(5) . . . . ?
C11 C12 C13 C14 0.4(9) . . . . ?
Mo1 C12 C13 C14 64.9(5) . . . . ?
C11 C12 C13 Mo1 -64.5(5) . . . . ?
C16 Mo1 C13 C12 135.4(5) . . . . ?
C17 Mo1 C13 C12 -138.3(5) . . . . ?
C2 Mo1 C13 C12 -20.3(6) . . . . ?
C1 Mo1 C13 C12 -62.4(5) . . . . ?
C14 Mo1 C13 C12 116.1(7) . . . . ?
C15 Mo1 C13 C12 78.9(5) . . . . ?
C11 Mo1 C13 C12 37.9(5) . . . . ?
Mo2 Mo1 C13 C12 -75.8(8) . . . . ?
C16 Mo1 C13 C14 19.4(6) . . . . ?
C17 Mo1 C13 C14 105.7(5) . . . . ?
C2 Mo1 C13 C14 -136.4(5) . . . . ?
C1 Mo1 C13 C14 -178.5(5) . . . . ?
C15 Mo1 C13 C14 -37.2(5) . . . . ?
C12 Mo1 C13 C14 -116.1(7) . . . . ?
C11 Mo1 C13 C14 -78.2(5) . . . . ?
Mo2 Mo1 C13 C14 168.1(5) . . . . ?
C12 C13 C14 C15 -1.0(9) . . . . ?
Mo1 C13 C14 C15 64.9(5) . . . . ?
C12 C13 C14 Mo1 -65.9(6) . . . . ?
C16 Mo1 C14 C13 -164.8(5) . . . . ?
C17 Mo1 C14 C13 -74.9(5) . . . . ?
C2 Mo1 C14 C13 74.0(7) . . . . ?
C1 Mo1 C14 C13 2.8(9) . . . . ?
C15 Mo1 C14 C13 116.5(7) . . . . ?
C12 Mo1 C14 C13 37.2(5) . . . . ?
C11 Mo1 C14 C13 78.5(5) . . . . ?
Mo2 Mo1 C14 C13 -169.8(5) . . . . ?
C16 Mo1 C14 C15 78.7(5) . . . . ?
C17 Mo1 C14 C15 168.6(5) . . . . ?
C2 Mo1 C14 C15 -42.5(7) . . . . ?
C1 Mo1 C14 C15 -113.6(7) . . . . ?
C13 Mo1 C14 C15 -116.5(7) . . . . ?
C12 Mo1 C14 C15 -79.3(5) . . . . ?
C11 Mo1 C14 C15 -37.9(5) . . . . ?
Mo2 Mo1 C14 C15 73.7(8) . . . . ?
C12 C11 C15 C14 -0.9(9) . . . . ?
Mo1 C11 C15 C14 -63.9(5) . . . . ?
C12 C11 C15 Mo1 63.0(5) . . . . ?
C13 C14 C15 C11 1.1(9) . . . . ?
Mo1 C14 C15 C11 65.0(5) . . . . ?
C13 C14 C15 Mo1 -63.9(5) . . . . ?
C16 Mo1 C15 C11 144.1(6) . . . . ?
C17 Mo1 C15 C11 -129.1(5) . . . . ?
C2 Mo1 C15 C11 39.7(6) . . . . ?
C1 Mo1 C15 C11 15.3(9) . . . . ?
C13 Mo1 C15 C11 -77.0(6) . . . . ?
C14 Mo1 C15 C11 -114.3(8) . . . . ?
C12 Mo1 C15 C11 -35.9(5) . . . . ?
Mo2 Mo1 C15 C11 92.9(5) . . . . ?
C16 Mo1 C15 C14 -101.6(5) . . . . ?
C17 Mo1 C15 C14 -14.9(7) . . . . ?
C2 Mo1 C15 C14 154.0(5) . . . . ?
C1 Mo1 C15 C14 129.6(6) . . . . ?
C13 Mo1 C15 C14 37.2(5) . . . . ?
C12 Mo1 C15 C14 78.4(5) . . . . ?
C11 Mo1 C15 C14 114.3(8) . . . . ?
Mo2 Mo1 C15 C14 -152.8(4) . . . . ?
C17 Mo1 C16 O16 -105(5) . . . . ?
C2 Mo1 C16 O16 139(5) . . . . ?
C1 Mo1 C16 O16 177(5) . . . . ?
C13 Mo1 C16 O16 -20(5) . . . . ?
C14 Mo1 C16 O16 -9(5) . . . . ?
C15 Mo1 C16 O16 25(5) . . . . ?
C12 Mo1 C16 O16 25(5) . . . . ?
C11 Mo1 C16 O16 47(5) . . . . ?
Mo2 Mo1 C16 O16 169(5) . . . . ?
C16 Mo1 C17 O17 169(9) . . . . ?
C2 Mo1 C17 O17 -85(9) . . . . ?
C1 Mo1 C17 O17 -77(9) . . . . ?
C13 Mo1 C17 O17 41(9) . . . . ?
C14 Mo1 C17 O17 75(9) . . . . ?
C15 Mo1 C17 O17 84(9) . . . . ?
C12 Mo1 C17 O17 17(9) . . . . ?
C11 Mo1 C17 O17 35(9) . . . . ?
Mo2 Mo1 C17 O17 -124(9) . . . . ?
C26 Mo2 C21 C22 146.9(5) . . . . ?
C27 Mo2 C21 C22 31.5(9) . . . . ?
C1 Mo2 C21 C22 -122.8(5) . . . . ?
C2 Mo2 C21 C22 -122.1(5) . . . . ?
C24 Mo2 C21 C22 77.4(6) . . . . ?
C25 Mo2 C21 C22 115.6(7) . . . . ?
C23 Mo2 C21 C22 35.0(5) . . . . ?
Mo1 Mo2 C21 C22 -77.3(5) . . . . ?
C26 Mo2 C21 C25 31.3(5) . . . . ?
C27 Mo2 C21 C25 -84.1(7) . . . . ?
C1 Mo2 C21 C25 121.6(5) . . . . ?
C2 Mo2 C21 C25 122.4(4) . . . . ?
C24 Mo2 C21 C25 -38.2(4) . . . . ?
C23 Mo2 C21 C25 -80.6(5) . . . . ?
C22 Mo2 C21 C25 -115.6(7) . . . . ?
Mo1 Mo2 C21 C25 167.1(4) . . . . ?
C25 C21 C22 C23 2.9(8) . . . . ?
Mo2 C21 C22 C23 -59.6(5) . . . . ?
C25 C21 C22 Mo2 62.4(5) . . . . ?
C26 Mo2 C22 C23 68.0(7) . . . . ?
C27 Mo2 C22 C23 -42.3(6) . . . . ?
C1 Mo2 C22 C23 -179.7(5) . . . . ?
C2 Mo2 C22 C23 -153.9(5) . . . . ?
C24 Mo2 C22 C23 38.4(5) . . . . ?
C25 Mo2 C22 C23 81.2(5) . . . . ?
C21 Mo2 C22 C23 119.4(8) . . . . ?
Mo1 Mo2 C22 C23 -134.0(5) . . . . ?
C26 Mo2 C22 C21 -51.4(8) . . . . ?
C27 Mo2 C22 C21 -161.8(5) . . . . ?
C1 Mo2 C22 C21 60.9(6) . . . . ?
C2 Mo2 C22 C21 86.6(6) . . . . ?
C24 Mo2 C22 C21 -81.0(6) . . . . ?
C25 Mo2 C22 C21 -38.3(5) . . . . ?
C23 Mo2 C22 C21 -119.4(8) . . . . ?
Mo1 Mo2 C22 C21 106.6(5) . . . . ?
C21 C22 C23 C24 -2.5(9) . . . . ?
Mo2 C22 C23 C24 -62.8(5) . . . . ?
C21 C22 C23 Mo2 60.3(5) . . . . ?
C26 Mo2 C23 C22 -136.7(5) . . . . ?
C27 Mo2 C23 C22 142.5(5) . . . . ?
C1 Mo2 C23 C22 0.5(7) . . . . ?
C2 Mo2 C23 C22 68.2(10) . . . . ?
C24 Mo2 C23 C22 -116.0(7) . . . . ?
C25 Mo2 C23 C22 -77.6(5) . . . . ?
C21 Mo2 C23 C22 -35.6(5) . . . . ?
Mo1 Mo2 C23 C22 52.3(5) . . . . ?
C26 Mo2 C23 C24 -20.7(6) . . . . ?
C27 Mo2 C23 C24 -101.4(5) . . . . ?
C1 Mo2 C23 C24 116.5(6) . . . . ?
C2 Mo2 C23 C24 -175.7(8) . . . . ?
C25 Mo2 C23 C24 38.4(5) . . . . ?
C21 Mo2 C23 C24 80.5(5) . . . . ?
C22 Mo2 C23 C24 116.0(7) . . . . ?
Mo1 Mo2 C23 C24 168.4(4) . . . . ?
C22 C23 C24 C25 1.1(9) . . . . ?
Mo2 C23 C24 C25 -65.9(5) . . . . ?
C22 C23 C24 Mo2 67.0(5) . . . . ?
C26 Mo2 C24 C25 -83.1(5) . . . . ?
C27 Mo2 C24 C25 -165.1(5) . . . . ?
C1 Mo2 C24 C25 3.8(7) . . . . ?
C2 Mo2 C24 C25 -70.1(12) . . . . ?
C23 Mo2 C24 C25 114.8(7) . . . . ?
C21 Mo2 C24 C25 37.8(5) . . . . ?
C22 Mo2 C24 C25 78.5(5) . . . . ?
Mo1 Mo2 C24 C25 93.6(6) . . . . ?
C26 Mo2 C24 C23 162.2(5) . . . . ?
C27 Mo2 C24 C23 80.1(5) . . . . ?
C1 Mo2 C24 C23 -111.0(6) . . . . ?
C2 Mo2 C24 C23 175.1(9) . . . . ?
C25 Mo2 C24 C23 -114.8(7) . . . . ?
C21 Mo2 C24 C23 -76.9(5) . . . . ?
C22 Mo2 C24 C23 -36.3(5) . . . . ?
Mo1 Mo2 C24 C23 -21.2(7) . . . . ?
C23 C24 C25 C21 0.7(8) . . . . ?
Mo2 C24 C25 C21 -65.8(5) . . . . ?
C23 C24 C25 Mo2 66.6(5) . . . . ?
C22 C21 C25 C24 -2.2(8) . . . . ?
Mo2 C21 C25 C24 63.4(5) . . . . ?
C22 C21 C25 Mo2 -65.6(5) . . . . ?
C26 Mo2 C25 C24 93.2(5) . . . . ?
C27 Mo2 C25 C24 19.6(6) . . . . ?
C1 Mo2 C25 C24 -177.6(5) . . . . ?
C2 Mo2 C25 C24 157.1(5) . . . . ?
C23 Mo2 C25 C24 -38.4(5) . . . . ?
C21 Mo2 C25 C24 -115.4(7) . . . . ?
C22 Mo2 C25 C24 -78.4(5) . . . . ?
Mo1 Mo2 C25 C24 -133.6(4) . . . . ?
C26 Mo2 C25 C21 -151.4(5) . . . . ?
C27 Mo2 C25 C21 135.0(5) . . . . ?
C1 Mo2 C25 C21 -62.2(5) . . . . ?
C2 Mo2 C25 C21 -87.5(5) . . . . ?
C24 Mo2 C25 C21 115.4(7) . . . . ?
C23 Mo2 C25 C21 77.0(5) . . . . ?
C22 Mo2 C25 C21 37.0(5) . . . . ?
Mo1 Mo2 C25 C21 -18.3(6) . . . . ?
C27 Mo2 C26 O26 118(13) . . . . ?
C1 Mo2 C26 O26 -121(13) . . . . ?
C2 Mo2 C26 O26 -155(13) . . . . ?
C24 Mo2 C26 O26 21(13) . . . . ?
C25 Mo2 C26 O26 -15(13) . . . . ?
C23 Mo2 C26 O26 33(13) . . . . ?
C21 Mo2 C26 O26 -33(13) . . . . ?
C22 Mo2 C26 O26 -3(13) . . . . ?
Mo1 Mo2 C26 O26 -157(13) . . . . ?
C26 Mo2 C27 O27 -96(6) . . . . ?
C1 Mo2 C27 O27 177(6) . . . . ?
C2 Mo2 C27 O27 -174(6) . . . . ?
C24 Mo2 C27 O27 -11(6) . . . . ?
C25 Mo2 C27 O27 -22(6) . . . . ?
C23 Mo2 C27 O27 25(6) . . . . ?
C21 Mo2 C27 O27 28(7) . . . . ?
C22 Mo2 C27 O27 47(6) . . . . ?
Mo1 Mo2 C27 O27 140(6) . . . . ?
C2 C1 C31 C32 -120.8(10) . . . . ?
Mo1 C1 C31 C32 2.3(11) . . . . ?
Mo2 C1 C31 C32 133.2(6) . . . . ?
C2 C1 C31 C36 61.4(12) . . . . ?
Mo1 C1 C31 C36 -175.5(5) . . . . ?
Mo2 C1 C31 C36 -44.6(9) . . . . ?
C2 C1 C31 Cr -29.0(14) . . . . ?
Mo1 C1 C31 Cr 94.0(9) . . . . ?
Mo2 C1 C31 Cr -135.1(5) . . . . ?
C38 Cr C31 C32 65.1(5) . . . . ?
C37 Cr C31 C32 -86.0(12) . . . . ?
C39 Cr C31 C32 155.9(5) . . . . ?
C34 Cr C31 C32 -64.8(5) . . . . ?
C36 Cr C31 C32 -130.5(6) . . . . ?
C35 Cr C31 C32 -101.4(5) . . . . ?
C33 Cr C31 C32 -28.3(4) . . . . ?
C38 Cr C31 C36 -164.4(5) . . . . ?
C37 Cr C31 C36 44.5(13) . . . . ?
C39 Cr C31 C36 -73.6(5) . . . . ?
C34 Cr C31 C36 65.7(4) . . . . ?
C35 Cr C31 C36 29.1(4) . . . . ?
C33 Cr C31 C36 102.2(5) . . . . ?
C32 Cr C31 C36 130.5(6) . . . . ?
C38 Cr C31 C1 -49.8(8) . . . . ?
C37 Cr C31 C1 159.1(10) . . . . ?
C39 Cr C31 C1 41.0(8) . . . . ?
C34 Cr C31 C1 -179.7(8) . . . . ?
C36 Cr C31 C1 114.6(8) . . . . ?
C35 Cr C31 C1 143.7(8) . . . . ?
C33 Cr C31 C1 -143.2(8) . . . . ?
C32 Cr C31 C1 -114.9(9) . . . . ?
C36 C31 C32 C33 3.0(10) . . . . ?
C1 C31 C32 C33 -174.9(7) . . . . ?
Cr C31 C32 C33 54.6(6) . . . . ?
C36 C31 C32 Cr -51.5(5) . . . . ?
C1 C31 C32 Cr 130.5(6) . . . . ?
C38 Cr C32 C33 108.9(5) . . . . ?
C37 Cr C32 C33 21.4(7) . . . . ?
C39 Cr C32 C33 -167.2(5) . . . . ?
C34 Cr C32 C33 -30.1(5) . . . . ?
C36 Cr C32 C33 -103.4(5) . . . . ?
C35 Cr C32 C33 -66.5(5) . . . . ?
C31 Cr C32 C33 -133.5(7) . . . . ?
C38 Cr C32 C31 -117.6(5) . . . . ?
C37 Cr C32 C31 154.9(5) . . . . ?
C39 Cr C32 C31 -33.7(6) . . . . ?
C34 Cr C32 C31 103.4(5) . . . . ?
C36 Cr C32 C31 30.1(4) . . . . ?
C35 Cr C32 C31 67.0(4) . . . . ?
C33 Cr C32 C31 133.5(7) . . . . ?
C31 C32 C33 C34 -0.3(11) . . . . ?
Cr C32 C33 C34 55.6(6) . . . . ?
C31 C32 C33 Cr -55.9(6) . . . . ?
C38 Cr C33 C34 157.6(5) . . . . ?
C37 Cr C33 C34 64.2(5) . . . . ?
C39 Cr C33 C34 -82.9(16) . . . . ?
C36 Cr C33 C34 -65.1(5) . . . . ?
C35 Cr C33 C34 -28.3(4) . . . . ?
C32 Cr C33 C34 -129.9(7) . . . . ?
C31 Cr C33 C34 -101.9(5) . . . . ?
C38 Cr C33 C32 -72.5(5) . . . . ?
C37 Cr C33 C32 -165.9(5) . . . . ?
C39 Cr C33 C32 47.0(17) . . . . ?
C34 Cr C33 C32 129.9(7) . . . . ?
C36 Cr C33 C32 64.8(4) . . . . ?
C35 Cr C33 C32 101.6(5) . . . . ?
C31 Cr C33 C32 28.0(4) . . . . ?
C32 C33 C34 C35 -1.1(12) . . . . ?
Cr C33 C34 C35 55.0(7) . . . . ?
C32 C33 C34 Cr -56.1(6) . . . . ?
C38 Cr C34 C35 -163.4(5) . . . . ?
C37 Cr C34 C35 107.6(5) . . . . ?
C39 Cr C34 C35 26.9(7) . . . . ?
C36 Cr C34 C35 -29.9(4) . . . . ?
C33 Cr C34 C35 -133.3(7) . . . . ?
C32 Cr C34 C35 -102.9(5) . . . . ?
C31 Cr C34 C35 -66.7(4) . . . . ?
C38 Cr C34 C33 -30.1(6) . . . . ?
C37 Cr C34 C33 -119.2(5) . . . . ?
C39 Cr C34 C33 160.2(5) . . . . ?
C36 Cr C34 C33 103.4(5) . . . . ?
C35 Cr C34 C33 133.3(7) . . . . ?
C32 Cr C34 C33 30.3(4) . . . . ?
C31 Cr C34 C33 66.5(5) . . . . ?
C33 C34 C35 C36 -0.5(12) . . . . ?
Cr C34 C35 C36 54.6(6) . . . . ?
C33 C34 C35 Cr -55.1(7) . . . . ?
C38 Cr C35 C34 48.9(14) . . . . ?
C37 Cr C35 C34 -74.0(5) . . . . ?
C39 Cr C35 C34 -162.4(5) . . . . ?
C36 Cr C35 C34 130.8(7) . . . . ?
C33 Cr C35 C34 28.3(4) . . . . ?
C32 Cr C35 C34 65.2(5) . . . . ?
C31 Cr C35 C34 101.7(5) . . . . ?
C38 Cr C35 C36 -82.0(14) . . . . ?
C37 Cr C35 C36 155.1(5) . . . . ?
C39 Cr C35 C36 66.7(5) . . . . ?
C34 Cr C35 C36 -130.8(7) . . . . ?
C33 Cr C35 C36 -102.6(5) . . . . ?
C32 Cr C35 C36 -65.7(5) . . . . ?
C31 Cr C35 C36 -29.1(4) . . . . ?
C34 C35 C36 C31 3.5(11) . . . . ?
Cr C35 C36 C31 58.1(6) . . . . ?
C34 C35 C36 Cr -54.6(7) . . . . ?
C32 C31 C36 C35 -4.6(10) . . . . ?
C1 C31 C36 C35 173.3(7) . . . . ?
Cr C31 C36 C35 -56.8(6) . . . . ?
C32 C31 C36 Cr 52.1(5) . . . . ?
C1 C31 C36 Cr -129.9(6) . . . . ?
C38 Cr C36 C35 155.0(6) . . . . ?
C37 Cr C36 C35 -33.3(6) . . . . ?
C39 Cr C36 C35 -118.1(5) . . . . ?
C34 Cr C36 C35 29.5(5) . . . . ?
C33 Cr C36 C35 65.8(5) . . . . ?
C32 Cr C36 C35 102.3(5) . . . . ?
C31 Cr C36 C35 132.0(7) . . . . ?
C38 Cr C36 C31 23.0(7) . . . . ?
C37 Cr C36 C31 -165.3(4) . . . . ?
C39 Cr C36 C31 109.9(5) . . . . ?
C34 Cr C36 C31 -102.5(5) . . . . ?
C35 Cr C36 C31 -132.0(7) . . . . ?
C33 Cr C36 C31 -66.2(4) . . . . ?
C32 Cr C36 C31 -29.7(4) . . . . ?
C38 Cr C37 O37 131(14) . . . . ?
C39 Cr C37 O37 43(14) . . . . ?
C34 Cr C37 O37 -98(14) . . . . ?
C36 Cr C37 O37 -44(14) . . . . ?
C35 Cr C37 O37 -63(14) . . . . ?
C33 Cr C37 O37 -130(14) . . . . ?
C32 Cr C37 O37 -144(14) . . . . ?
C31 Cr C37 O37 -77(14) . . . . ?
C37 Cr C38 O38 -161(15) . . . . ?
C39 Cr C38 O38 -75(15) . . . . ?
C34 Cr C38 O38 111(15) . . . . ?
C36 Cr C38 O38 12(16) . . . . ?
C35 Cr C38 O38 75(16) . . . . ?
C33 Cr C38 O38 94(15) . . . . ?
C32 Cr C38 O38 59(15) . . . . ?
C31 Cr C38 O38 26(15) . . . . ?
C38 Cr C39 O39 -122(15) . . . . ?
C37 Cr C39 O39 -31(15) . . . . ?
C34 Cr C39 O39 50(16) . . . . ?
C36 Cr C39 O39 100(15) . . . . ?
C35 Cr C39 O39 66(16) . . . . ?
C33 Cr C39 O39 117(15) . . . . ?
C32 Cr C39 O39 154(15) . . . . ?
C31 Cr C39 O39 135(15) . . . . ?
